data_2222988
loop_
_publ_author_name
'Thenmozhi, S.'
'Ranjith, S.'
'Raja, S.'
'Rajakumar, P.'
'SubbiahPandi, A.'

_publ_section_title
;
 4,5-Bis(1<i>H</i>-imidazol-1-ylmethyl)acridine monohydrate
;
_journal_coeditor_code BT5021
_journal_issue 9
_journal_name_full 'Acta Crystallographica Section E'
_journal_page_first o2211
_journal_paper_doi 10.1107/S160053680903267X
_journal_volume 65
_journal_year 2009
_chemical_formula_iupac 'C21 H17 N5, H2 O'
_chemical_formula_moiety 'C21 H17 N5, H2 O'
_chemical_formula_sum 'C21 H19 N5 O'
_chemical_formula_weight 357.41
_chemical_name_systematic
;
4,5-Bis(1<i>H</i>-imidazol-1-ylmethyl)acridine monohydrate
;
_space_group_IT_number 14
_symmetry_cell_setting monoclinic
_symmetry_space_group_name_Hall '-P 2yn'
_symmetry_space_group_name_H-M 'P 1 21/n 1'
_atom_sites_solution_hydrogens geom
_atom_sites_solution_primary direct
_atom_sites_solution_secondary difmap
_audit_creation_method SHELXL-97
_cell_angle_alpha 90.00
_cell_angle_beta 92.895(3)
_cell_angle_gamma 90.00
_cell_formula_units_Z 4
_cell_length_a 14.3359(6)
_cell_length_b 6.9132(3)
_cell_length_c 17.7458(8)
_cell_measurement_reflns_used 4286
_cell_measurement_temperature 293(2)
_cell_measurement_theta_max 28.13
_cell_measurement_theta_min 1.78
_cell_volume 1756.49(13)
_computing_cell_refinement 'SAINT (Bruker, 2004)'
_computing_data_collection 'APEX2 (Bruker, 2004)'
_computing_data_reduction 'SAINT (Bruker, 2004)'
_computing_molecular_graphics 'ORTEP-3 (Farrugia, 1997)'
_computing_publication_material 'SHELXL97 (Sheldrick, 2008) and PLATON (Spek, 2009)'
_computing_structure_refinement 'SHELXL97 (Sheldrick, 2008)'
_computing_structure_solution 'SHELXS97 (Sheldrick, 2008)'
_diffrn_ambient_temperature 293(2)
_diffrn_measured_fraction_theta_full 1.000
_diffrn_measured_fraction_theta_max 0.997
_diffrn_measurement_device_type 'Bruker Kappa APEXII CCD'
_diffrn_measurement_method \w
_diffrn_radiation_monochromator graphite
_diffrn_radiation_source 'fine-focus sealed tube'
_diffrn_radiation_type MoK\a
_diffrn_radiation_wavelength 0.71073
_diffrn_reflns_av_R_equivalents 0.0357
_diffrn_reflns_av_sigmaI/netI 0.0336
_diffrn_reflns_limit_h_max 19
_diffrn_reflns_limit_h_min -19
_diffrn_reflns_limit_k_max 8
_diffrn_reflns_limit_k_min -9
_diffrn_reflns_limit_l_max 23
_diffrn_reflns_limit_l_min -23
_diffrn_reflns_number 19520
_diffrn_reflns_theta_full 25.00
_diffrn_reflns_theta_max 28.13
_diffrn_reflns_theta_min 1.78
_exptl_absorpt_coefficient_mu 0.087
_exptl_absorpt_correction_T_max 0.984
_exptl_absorpt_correction_T_min 0.978
_exptl_absorpt_correction_type multi-scan
_exptl_absorpt_process_details '(SADABS; Sheldrick, 1996)'
_exptl_crystal_colour 'white crystalline'
_exptl_crystal_density_diffrn 1.352
_exptl_crystal_density_method 'not measured'
_exptl_crystal_description Block
_exptl_crystal_F_000 752
_exptl_crystal_size_max 0.25
_exptl_crystal_size_mid 0.22
_exptl_crystal_size_min 0.19
_refine_diff_density_max 0.187
_refine_diff_density_min -0.200
_refine_ls_extinction_method none
_refine_ls_goodness_of_fit_ref 1.061
_refine_ls_hydrogen_treatment mixed
_refine_ls_matrix_type full
_refine_ls_number_parameters 252
_refine_ls_number_reflns 4286
_refine_ls_number_restraints 0
_refine_ls_restrained_S_all 1.061
_refine_ls_R_factor_all 0.0855
_refine_ls_R_factor_gt 0.0460
_refine_ls_shift/su_max 0.000
_refine_ls_shift/su_mean 0.000
_refine_ls_structure_factor_coef Fsqd
_refine_ls_weighting_details 'calc w=1/[\s^2^(Fo^2^)+(0.0577P)^2^+0.3961P] where P=(Fo^2^+2Fc^2^)/3'
_refine_ls_weighting_scheme calc
_refine_ls_wR_factor_gt 0.1107
_refine_ls_wR_factor_ref 0.1452
_reflns_number_gt 2652
_reflns_number_total 4286
_reflns_threshold_expression I>2\s(I)
_cod_data_source_file bt5021.cif
_cod_data_source_block I
_cod_original_sg_symbol_H-M 'P 21/n'
_cod_database_code 2222988
_cod_database_fobs_code 2222988

loop_
_symmetry_equiv_pos_as_xyz
'x, y, z'
'-x+1/2, y+1/2, -z+1/2'
'-x, -y, -z'
'x-1/2, -y-1/2, z-1/2'

loop_
_atom_site_type_symbol
_atom_site_label
_atom_site_fract_x
_atom_site_fract_y
_atom_site_fract_z
_atom_site_U_iso_or_equiv
_atom_site_adp_type
_atom_site_calc_flag
_atom_site_refinement_flags
_atom_site_occupancy
_atom_site_disorder_assembly
_atom_site_disorder_group
C C1 0.31970(12) 0.7854(2) -0.06027(9) 0.0394(4) Uani d . 1 . .
C C2 0.22370(12) 0.8010(3) -0.08514(10) 0.0463(4) Uani d . 1 . .
C C3 0.20069(15) 0.8387(3) -0.15855(12) 0.0618(5) Uani d . 1 . .
H H3 0.1382 0.8558 -0.1737 0.074 Uiso calc R 1 . .
C C4 0.26910(17) 0.8528(4) -0.21250(12) 0.0715(6) Uani d . 1 . .
H H4 0.2513 0.8793 -0.2626 0.086 Uiso calc R 1 . .
C C5 0.35988(16) 0.8283(3) -0.19224(11) 0.0609(5) Uani d . 1 . .
H H5 0.4041 0.8324 -0.2288 0.073 Uiso calc R 1 . .
C C6 0.38899(13) 0.7960(3) -0.11539(10) 0.0446(4) Uani d . 1 . .
C C7 0.48111(13) 0.7751(3) -0.09095(10) 0.0466(4) Uani d . 1 . .
H H7 0.5274 0.7779 -0.1258 0.056 Uiso calc R 1 . .
C C8 0.50554(12) 0.7500(2) -0.01541(10) 0.0414(4) Uani d . 1 . .
C C9 0.59945(12) 0.7289(3) 0.01289(12) 0.0509(5) Uani d . 1 . .
H H9 0.6476 0.7313 -0.0203 0.061 Uiso calc R 1 . .
C C10 0.61933(13) 0.7056(3) 0.08691(12) 0.0570(5) Uani d . 1 . .
H H10 0.6811 0.6912 0.1048 0.068 Uiso calc R 1 . .
C C11 0.54661(13) 0.7027(3) 0.13806(11) 0.0522(5) Uani d . 1 . .
H H11 0.5617 0.6857 0.1892 0.063 Uiso calc R 1 . .
C C12 0.45576(12) 0.7241(2) 0.11476(10) 0.0412(4) Uani d . 1 . .
C C13 0.43189(11) 0.7464(2) 0.03633(9) 0.0374(4) Uani d . 1 . .
C C14 0.14924(12) 0.7687(3) -0.03008(11) 0.0490(4) Uani d . 1 . .
H H14A 0.1671 0.8318 0.0173 0.059 Uiso calc R 1 . .
H H14B 0.0912 0.8261 -0.0496 0.059 Uiso calc R 1 . .
C C15 0.10166(15) 0.4321(3) -0.06850(13) 0.0663(6) Uani d . 1 . .
H H15 0.0865 0.4554 -0.1193 0.080 Uiso calc R 1 . .
C C16 0.09479(17) 0.2638(3) -0.03245(16) 0.0750(7) Uani d . 1 . .
H H16 0.0727 0.1496 -0.0545 0.090 Uiso calc R 1 . .
C C18 0.38042(13) 0.7272(3) 0.17082(10) 0.0465(4) Uani d . 1 . .
H H18A 0.3235 0.6737 0.1474 0.056 Uiso calc R 1 . .
H H18B 0.3992 0.6459 0.2135 0.056 Uiso calc R 1 . .
C C19 0.30224(12) 1.0562(3) 0.16560(11) 0.0497(5) Uani d . 1 . .
H H19 0.2643 1.0415 0.1219 0.060 Uiso calc R 1 . .
C C20 0.30963(14) 1.2133(3) 0.20991(12) 0.0584(5) Uani d . 1 . .
H H20 0.2765 1.3275 0.2013 0.070 Uiso calc R 1 . .
C C21 0.40165(14) 1.0055(3) 0.25943(10) 0.0554(5) Uani d . 1 . .
H H21 0.4454 0.9443 0.2917 0.067 Uiso calc R 1 . .
N N1 0.34184(9) 0.76245(19) 0.01343(8) 0.0385(3) Uani d . 1 . .
N N2 0.13497(9) 0.5626(2) -0.01681(8) 0.0446(4) Uani d . 1 . .
N N3 0.12452(15) 0.2830(3) 0.04082(14) 0.0815(6) Uani d . 1 . .
N N4 0.36165(9) 0.9226(2) 0.19781(8) 0.0427(4) Uani d . 1 . .
N N5 0.37208(13) 1.1834(3) 0.26923(10) 0.0658(5) Uani d . 1 . .
O O1 0.04120(12) 0.0382(3) 0.15544(11) 0.0766(5) Uani d . 1 . .
C C17 0.14712(15) 0.4659(4) 0.04758(12) 0.0668(6) Uani d . 1 . .
H H17 0.1693 0.5221 0.0926 0.080 Uiso calc R 1 . .
H H1A 0.074(2) 0.096(5) 0.120(2) 0.138(14) Uiso d . 1 . .
H H1B 0.066(2) -0.070(4) 0.1662(16) 0.099(11) Uiso d . 1 . .

loop_
_atom_site_aniso_label
_atom_site_aniso_U_11
_atom_site_aniso_U_22
_atom_site_aniso_U_33
_atom_site_aniso_U_12
_atom_site_aniso_U_13
_atom_site_aniso_U_23
C1 0.0481(9) 0.0282(9) 0.0424(9) -0.0013(7) 0.0082(7) 0.0005(7)
C2 0.0493(10) 0.0365(10) 0.0527(11) -0.0003(7) 0.0009(8) 0.0019(8)
C3 0.0616(12) 0.0634(14) 0.0593(12) -0.0044(10) -0.0090(10) 0.0072(10)
C4 0.0830(16) 0.0837(18) 0.0469(12) -0.0154(13) -0.0069(11) 0.0117(11)
C5 0.0765(14) 0.0628(14) 0.0444(11) -0.0136(11) 0.0120(10) 0.0034(9)
C6 0.0534(10) 0.0353(10) 0.0459(10) -0.0060(7) 0.0119(8) -0.0001(7)
C7 0.0533(10) 0.0383(10) 0.0501(10) -0.0047(8) 0.0206(8) -0.0025(8)
C8 0.0435(9) 0.0277(9) 0.0539(10) -0.0006(7) 0.0115(7) -0.0023(7)
C9 0.0434(9) 0.0424(11) 0.0681(13) 0.0009(8) 0.0150(8) -0.0049(9)
C10 0.0434(10) 0.0515(13) 0.0756(14) 0.0053(8) -0.0005(9) -0.0052(10)
C11 0.0560(11) 0.0450(12) 0.0548(11) 0.0033(8) -0.0039(9) -0.0028(9)
C12 0.0468(9) 0.0302(9) 0.0469(10) 0.0003(7) 0.0044(7) -0.0014(7)
C13 0.0419(9) 0.0255(8) 0.0456(9) 0.0006(6) 0.0082(7) -0.0013(7)
C14 0.0443(9) 0.0406(11) 0.0623(12) 0.0026(8) 0.0027(8) -0.0001(9)
C15 0.0788(14) 0.0549(14) 0.0635(13) -0.0027(11) -0.0115(11) -0.0049(11)
C16 0.0743(15) 0.0424(13) 0.108(2) -0.0039(10) 0.0035(14) -0.0016(13)
C18 0.0569(10) 0.0406(11) 0.0423(9) -0.0052(8) 0.0057(8) 0.0042(8)
C19 0.0440(9) 0.0541(12) 0.0519(10) 0.0030(8) 0.0122(8) 0.0075(9)
C20 0.0586(12) 0.0549(13) 0.0642(13) 0.0068(9) 0.0276(10) 0.0016(10)
C21 0.0568(11) 0.0655(14) 0.0445(10) -0.0020(10) 0.0071(8) -0.0060(9)
N1 0.0420(7) 0.0303(8) 0.0440(8) 0.0003(5) 0.0090(6) -0.0001(6)
N2 0.0398(7) 0.0426(9) 0.0516(9) 0.0010(6) 0.0040(6) 0.0018(7)
N3 0.0780(13) 0.0672(15) 0.0993(17) -0.0087(10) 0.0051(12) 0.0298(12)
N4 0.0448(8) 0.0454(9) 0.0388(7) -0.0028(6) 0.0111(6) 0.0010(6)
N5 0.0769(12) 0.0624(13) 0.0598(11) -0.0014(9) 0.0203(9) -0.0158(9)
O1 0.0682(10) 0.0828(14) 0.0784(12) 0.0017(10) 0.0003(9) 0.0099(10)
C17 0.0725(14) 0.0716(17) 0.0562(12) -0.0135(12) 0.0012(10) 0.0141(11)

loop_
_atom_type_symbol
_atom_type_description
_atom_type_scat_dispersion_real
_atom_type_scat_dispersion_imag
_atom_type_scat_source
C C 0.0033 0.0016 'International Tables Vol C Tables 4.2.6.8 and 6.1.1.4'
H H 0.0000 0.0000 'International Tables Vol C Tables 4.2.6.8 and 6.1.1.4'
N N 0.0061 0.0033 'International Tables Vol C Tables 4.2.6.8 and 6.1.1.4'
O O 0.0106 0.0060 'International Tables Vol C Tables 4.2.6.8 and 6.1.1.4'

loop_
_geom_angle_atom_site_label_1
_geom_angle_atom_site_label_2
_geom_angle_atom_site_label_3
_geom_angle_site_symmetry_1
_geom_angle_site_symmetry_3
_geom_angle
_geom_angle_publ_flag
N1 C1 C2 . . 119.20(15) ?
N1 C1 C6 . . 122.36(15) ?
C2 C1 C6 . . 118.44(16) ?
C3 C2 C1 . . 119.77(17) ?
C3 C2 C14 . . 120.60(17) ?
C1 C2 C14 . . 119.60(16) ?
C2 C3 C4 . . 121.58(19) ?
C2 C3 H3 . . 119.2 ?
C4 C3 H3 . . 119.2 ?
C5 C4 C3 . . 120.52(19) ?
C5 C4 H4 . . 119.7 ?
C3 C4 H4 . . 119.7 ?
C4 C5 C6 . . 120.63(19) ?
C4 C5 H5 . . 119.7 ?
C6 C5 H5 . . 119.7 ?
C7 C6 C5 . . 123.26(17) ?
C7 C6 C1 . . 117.86(16) ?
C5 C6 C1 . . 118.88(17) ?
C6 C7 C8 . . 120.78(15) ?
C6 C7 H7 . . 119.6 ?
C8 C7 H7 . . 119.6 ?
C7 C8 C9 . . 123.10(16) ?
C7 C8 C13 . . 117.74(15) ?
C9 C8 C13 . . 119.16(16) ?
C10 C9 C8 . . 120.65(17) ?
C10 C9 H9 . . 119.7 ?
C8 C9 H9 . . 119.7 ?
C9 C10 C11 . . 120.20(18) ?
C9 C10 H10 . . 119.9 ?
C11 C10 H10 . . 119.9 ?
C12 C11 C10 . . 122.02(18) ?
C12 C11 H11 . . 119.0 ?
C10 C11 H11 . . 119.0 ?
C11 C12 C13 . . 119.33(16) ?
C11 C12 C18 . . 120.72(16) ?
C13 C12 C18 . . 119.95(15) ?
N1 C13 C12 . . 119.07(14) ?
N1 C13 C8 . . 122.30(15) ?
C12 C13 C8 . . 118.62(15) ?
N2 C14 C2 . . 111.13(14) ?
N2 C14 H14A . . 109.4 ?
C2 C14 H14A . . 109.4 ?
N2 C14 H14B . . 109.4 ?
C2 C14 H14B . . 109.4 ?
H14A C14 H14B . . 108.0 ?
C16 C15 N2 . . 106.7(2) ?
C16 C15 H15 . . 126.6 ?
N2 C15 H15 . . 126.6 ?
C15 C16 N3 . . 110.4(2) ?
C15 C16 H16 . . 124.8 ?
N3 C16 H16 . . 124.8 ?
N4 C18 C12 . . 112.31(14) ?
N4 C18 H18A . . 109.1 ?
C12 C18 H18A . . 109.1 ?
N4 C18 H18B . . 109.1 ?
C12 C18 H18B . . 109.1 ?
H18A C18 H18B . . 107.9 ?
C20 C19 N4 . . 105.90(18) ?
C20 C19 H19 . . 127.1 ?
N4 C19 H19 . . 127.1 ?
C19 C20 N5 . . 111.03(19) ?
C19 C20 H20 . . 124.5 ?
N5 C20 H20 . . 124.5 ?
N5 C21 N4 . . 112.40(19) ?
N5 C21 H21 . . 123.8 ?
N4 C21 H21 . . 123.8 ?
C13 N1 C1 . . 118.91(14) ?
C17 N2 C15 . . 105.89(18) ?
C17 N2 C14 . . 128.06(17) ?
C15 N2 C14 . . 125.97(17) ?
C17 N3 C16 . . 104.28(19) ?
C21 N4 C19 . . 106.58(17) ?
C21 N4 C18 . . 125.81(16) ?
C19 N4 C18 . . 127.60(15) ?
C21 N5 C20 . . 104.10(17) ?
H1A O1 H1B . . 109(3) ?
N3 C17 N2 . . 112.7(2) ?
N3 C17 H17 . . 123.6 ?
N2 C17 H17 . . 123.6 ?

loop_
_geom_bond_atom_site_label_1
_geom_bond_atom_site_label_2
_geom_bond_site_symmetry_2
_geom_bond_distance
_geom_bond_publ_flag
C1 N1 . 1.340(2) ?
C1 C2 . 1.428(2) ?
C1 C6 . 1.431(2) ?
C2 C3 . 1.353(3) ?
C2 C14 . 1.500(2) ?
C3 C4 . 1.408(3) ?
C3 H3 . 0.9300 ?
C4 C5 . 1.343(3) ?
C4 H4 . 0.9300 ?
C5 C6 . 1.423(3) ?
C5 H5 . 0.9300 ?
C6 C7 . 1.377(3) ?
C7 C8 . 1.379(3) ?
C7 H7 . 0.9300 ?
C8 C9 . 1.421(3) ?
C8 C13 . 1.434(2) ?
C9 C10 . 1.340(3) ?
C9 H9 . 0.9300 ?
C10 C11 . 1.416(3) ?
C10 H10 . 0.9300 ?
C11 C12 . 1.355(2) ?
C11 H11 . 0.9300 ?
C12 C13 . 1.425(2) ?
C12 C18 . 1.505(2) ?
C13 N1 . 1.338(2) ?
C14 N2 . 1.460(2) ?
C14 H14A . 0.9700 ?
C14 H14B . 0.9700 ?
C15 C16 . 1.334(3) ?
C15 N2 . 1.356(3) ?
C15 H15 . 0.9300 ?
C16 N3 . 1.354(3) ?
C16 H16 . 0.9300 ?
C18 N4 . 1.462(2) ?
C18 H18A . 0.9700 ?
C18 H18B . 0.9700 ?
C19 C20 . 1.342(3) ?
C19 N4 . 1.362(2) ?
C19 H19 . 0.9300 ?
C20 N5 . 1.363(3) ?
C20 H20 . 0.9300 ?
C21 N5 . 1.315(3) ?
C21 N4 . 1.338(2) ?
C21 H21 . 0.9300 ?
N2 C17 . 1.327(2) ?
N3 C17 . 1.310(3) ?
O1 H1A . 0.91(4) ?
O1 H1B . 0.85(3) ?
C17 H17 . 0.9300 ?

loop_
_geom_hbond_atom_site_label_D
_geom_hbond_atom_site_label_H
_geom_hbond_atom_site_label_A
_geom_hbond_site_symmetry_A
_geom_hbond_distance_DH
_geom_hbond_distance_HA
_geom_hbond_distance_DA
_geom_hbond_angle_DHA
C18 H18B O1 2 0.97 2.55 3.482(3) 161.6
O1 H1A N3 . 0.90(3) 2.07(3) 2.945(3) 166(3)
O1 H1B N5 2_535 0.85(3) 2.21(3) 3.030(3) 162(3)
C7 H7 Cg1 3_675 0.93 2.69 3.577(2) 159
C20 H20 Cg1 2_555 0.93 2.90 3.648(2) 139

loop_
_geom_torsion_atom_site_label_1
_geom_torsion_atom_site_label_2
_geom_torsion_atom_site_label_3
_geom_torsion_atom_site_label_4
_geom_torsion_site_symmetry_1
_geom_torsion_site_symmetry_2
_geom_torsion_site_symmetry_3
_geom_torsion_site_symmetry_4
_geom_torsion
_geom_torsion_publ_flag
N1 C1 C2 C3 . . . . 175.05(17) ?
C6 C1 C2 C3 . . . . -4.7(3) ?
N1 C1 C2 C14 . . . . -7.0(2) ?
C6 C1 C2 C14 . . . . 173.28(16) ?
C1 C2 C3 C4 . . . . 3.6(3) ?
C14 C2 C3 C4 . . . . -174.4(2) ?
C2 C3 C4 C5 . . . . 0.2(4) ?
C3 C4 C5 C6 . . . . -2.8(4) ?
C4 C5 C6 C7 . . . . -178.2(2) ?
C4 C5 C6 C1 . . . . 1.5(3) ?
N1 C1 C6 C7 . . . . 2.2(2) ?
C2 C1 C6 C7 . . . . -178.12(16) ?
N1 C1 C6 C5 . . . . -177.52(17) ?
C2 C1 C6 C5 . . . . 2.2(2) ?
C5 C6 C7 C8 . . . . 177.98(18) ?
C1 C6 C7 C8 . . . . -1.7(3) ?
C6 C7 C8 C9 . . . . -179.63(16) ?
C6 C7 C8 C13 . . . . 0.0(2) ?
C7 C8 C9 C10 . . . . 179.76(18) ?
C13 C8 C9 C10 . . . . 0.1(3) ?
C8 C9 C10 C11 . . . . -0.3(3) ?
C9 C10 C11 C12 . . . . -0.4(3) ?
C10 C11 C12 C13 . . . . 1.3(3) ?
C10 C11 C12 C18 . . . . -177.90(18) ?
C11 C12 C13 N1 . . . . 178.27(15) ?
C18 C12 C13 N1 . . . . -2.6(2) ?
C11 C12 C13 C8 . . . . -1.4(2) ?
C18 C12 C13 C8 . . . . 177.73(15) ?
C7 C8 C13 N1 . . . . 1.4(2) ?
C9 C8 C13 N1 . . . . -178.93(15) ?
C7 C8 C13 C12 . . . . -178.90(15) ?
C9 C8 C13 C12 . . . . 0.8(2) ?
C3 C2 C14 N2 . . . . 99.4(2) ?
C1 C2 C14 N2 . . . . -78.6(2) ?
N2 C15 C16 N3 . . . . -1.1(3) ?
C11 C12 C18 N4 . . . . 89.8(2) ?
C13 C12 C18 N4 . . . . -89.38(19) ?
N4 C19 C20 N5 . . . . 0.1(2) ?
C12 C13 N1 C1 . . . . 179.31(14) ?
C8 C13 N1 C1 . . . . -1.0(2) ?
C2 C1 N1 C13 . . . . 179.48(15) ?
C6 C1 N1 C13 . . . . -0.8(2) ?
C16 C15 N2 C17 . . . . 0.5(2) ?
C16 C15 N2 C14 . . . . -176.70(17) ?
C2 C14 N2 C17 . . . . 118.2(2) ?
C2 C14 N2 C15 . . . . -65.3(2) ?
C15 C16 N3 C17 . . . . 1.3(3) ?
N5 C21 N4 C19 . . . . 0.1(2) ?
N5 C21 N4 C18 . . . . 179.16(15) ?
C20 C19 N4 C21 . . . . -0.08(19) ?
C20 C19 N4 C18 . . . . -179.16(15) ?
C12 C18 N4 C21 . . . . -92.4(2) ?
C12 C18 N4 C19 . . . . 86.5(2) ?
N4 C21 N5 C20 . . . . 0.0(2) ?
C19 C20 N5 C21 . . . . 0.0(2) ?
C16 N3 C17 N2 . . . . -1.0(3) ?
C15 N2 C17 N3 . . . . 0.4(3) ?
C14 N2 C17 N3 . . . . 177.43(17) ?

loop_
_cod_related_entry_id
_cod_related_entry_database
_cod_related_entry_code
1 ChemSpider 30655855
